data_1550951
loop_
_publ_author_name
'Takao, Toshihiro'
'Kawashima, Takashi'
'Nagae, Ryo'
'Kanda, Hideyuki'
'Watanabe, Wataru'

_publ_section_title
;
 Diruthenium Complexes Having a Partially Hydrogenated Bipyridine Ligand:
 Plausible Mechanism for the Dehydrogenative Coupling of Pyridines at a
 Diruthenium Site
;
_journal_name_full 'Faraday Discussions'
_journal_paper_doi 10.1039/C9FD00029A
_journal_year 2019
_chemical_formula_sum 'C32 H46 N2 Ru2'
_chemical_formula_weight 660.85
_space_group_crystal_system monoclinic
_space_group_IT_number 15
_space_group_name_Hall '-C 2yc'
_space_group_name_H-M_alt 'C 1 2/c 1'
_symmetry_space_group_name_Hall '-C 2yc'
_symmetry_space_group_name_H-M 'C 1 2/c 1'
_atom_sites_solution_hydrogens mixed
_audit_creation_method SHELXL-2016/6
_audit_update_record
;
2019-03-05 deposited with the CCDC.    2019-04-26 downloaded from the CCDC.
;
_cell_angle_alpha 90
_cell_angle_beta 101.3836(8)
_cell_angle_gamma 90
_cell_formula_units_Z 8
_cell_length_a 19.7520(6)
_cell_length_b 8.49780(19)
_cell_length_c 34.8959(7)
_cell_measurement_reflns_used 33032
_cell_measurement_temperature 123(2)
_cell_measurement_theta_max 29.985
_cell_measurement_theta_min 3.050
_cell_volume 5742.0(2)
_computing_cell_refinement 'RAPID AUTO (Rigaku, 2015)'
_computing_data_collection 'RAPID AUTO (Rigaku, 2015)'
_computing_data_reduction 'RAPID AUTO (Rigaku, 2015)'
_computing_molecular_graphics 'ORTEX (P.McArdle, 1995)'
_computing_publication_material 'SHELXL-2016/4 (Sheldrick, 2016)'
_computing_structure_refinement 'SHELXL-2016/6 (Sheldrick, 2016)'
_computing_structure_solution 'SHELXT-2014/5 (Sheldrick, 2014)'
_diffrn_ambient_temperature 123(2)
_diffrn_detector_area_resol_mean 10
_diffrn_measured_fraction_theta_full 0.987
_diffrn_measured_fraction_theta_max 0.981
_diffrn_measurement_device_type 'Rigaku R-AXIS RAPID Imaging Plate'
_diffrn_measurement_method \w
_diffrn_radiation_type MoK\a
_diffrn_radiation_wavelength 0.71069
_diffrn_reflns_av_R_equivalents 0.0290
_diffrn_reflns_av_unetI/netI 0.0255
_diffrn_reflns_Laue_measured_fraction_full 0.987
_diffrn_reflns_Laue_measured_fraction_max 0.981
_diffrn_reflns_limit_h_max 27
_diffrn_reflns_limit_h_min -27
_diffrn_reflns_limit_k_max 11
_diffrn_reflns_limit_k_min -10
_diffrn_reflns_limit_l_max 45
_diffrn_reflns_limit_l_min -49
_diffrn_reflns_number 31904
_diffrn_reflns_point_group_measured_fraction_full 0.987
_diffrn_reflns_point_group_measured_fraction_max 0.981
_diffrn_reflns_theta_full 25.240
_diffrn_reflns_theta_max 29.985
_diffrn_reflns_theta_min 3.050
_diffrn_source 'Rigaku Rotating Anode Ultrax18'
_exptl_absorpt_coefficient_mu 1.075
_exptl_absorpt_correction_T_max 1.0000
_exptl_absorpt_correction_T_min 0.8708
_exptl_absorpt_correction_type empirical
_exptl_absorpt_process_details 'ABSCOR (Rigaku, 1995)'
_exptl_crystal_colour red
_exptl_crystal_density_diffrn 1.529
_exptl_crystal_density_meas ?
_exptl_crystal_description prism
_exptl_crystal_F_000 2720
_exptl_crystal_size_max 0.120
_exptl_crystal_size_mid 0.080
_exptl_crystal_size_min 0.060
_refine_diff_density_max 0.837
_refine_diff_density_min -0.631
_refine_diff_density_rms 0.076
_refine_ls_extinction_coef 0.00050(4)
_refine_ls_extinction_expression Fc^*^=kFc[1+0.001xFc^2^\l^3^/sin(2\q)]^-1/4^
_refine_ls_extinction_method 'SHELXL-2016/6 (Sheldrick 2016)'
_refine_ls_goodness_of_fit_ref 1.064
_refine_ls_hydrogen_treatment mixed
_refine_ls_matrix_type full
_refine_ls_number_parameters 378
_refine_ls_number_reflns 8193
_refine_ls_number_restraints 0
_refine_ls_restrained_S_all 1.064
_refine_ls_R_factor_all 0.0268
_refine_ls_R_factor_gt 0.0224
_refine_ls_shift/su_max 0.008
_refine_ls_shift/su_mean 0.000
_refine_ls_structure_factor_coef Fsqd
_refine_ls_weighting_details 'w=1/[\s^2^(Fo^2^)+(0.0157P)^2^+9.2811P] where P=(Fo^2^+2Fc^2^)/3'
_refine_ls_weighting_scheme calc
_refine_ls_wR_factor_gt 0.0486
_refine_ls_wR_factor_ref 0.0504
_reflns_Friedel_coverage 0.000
_reflns_number_gt 7393
_reflns_number_total 8193
_reflns_threshold_expression 'I > 2\s(I)'
_cod_data_source_file c9fd00029a2.cif
_cod_data_source_block 4a
_cod_depositor_comments
;
The following automatic conversions were performed:

'_exptl_absorpt_correction_type' value 'Empirical' changed to
'empirical' according to
/home/data/users/saulius/crontab/automatic-downloads/rss-feeds/RSC/lib/dictionaries/cif_core.dic
dictionary named 'cif_core.dic' version 2.4.2 from 2011-04-26.

'_exptl_crystal_density_meas' value 'not measured' was changed to '?'
- the value is perceived as not measured.

Automatic conversion script
Id: cif_fix_values 4973 2017-02-22 13:04:09Z antanas 
;
_cod_database_code 1550951
_shelx_shelxl_version_number 2016/6
_shelx_space_group_comment
;
The symmetry employed for this shelxl refinement is uniquely defined
by the following loop, which should always be used as a source of
symmetry information in preference to the above space-group names.
They are only intended as comments.
;
_shelx_estimated_absorpt_t_min 0.882
_shelx_estimated_absorpt_t_max 0.938

loop_
_space_group_symop_operation_xyz
'x, y, z'
'-x, y, -z+1/2'
'x+1/2, y+1/2, z'
'-x+1/2, y+1/2, -z+1/2'
'-x, -y, -z'
'x, -y, z-1/2'
'-x+1/2, -y+1/2, -z'
'x+1/2, -y+1/2, z-1/2'

loop_
_atom_site_label
_atom_site_type_symbol
_atom_site_fract_x
_atom_site_fract_y
_atom_site_fract_z
_atom_site_U_iso_or_equiv
_atom_site_adp_type
_atom_site_occupancy
_atom_site_site_symmetry_order
_atom_site_calc_flag
_atom_site_refinement_flags_posn
_atom_site_refinement_flags_adp
Ru1 Ru 0.68127(2) 0.55373(2) 0.60651(2) 0.01125(4) Uani 1 1 d . .
Ru2 Ru 0.57914(2) 0.50649(2) 0.65459(2) 0.01166(4) Uani 1 1 d . .
N1 N 0.61514(6) 0.37258(15) 0.61239(4) 0.0124(2) Uani 1 1 d . .
N2 N 0.59270(7) 0.61450(16) 0.56493(4) 0.0155(2) Uani 1 1 d . .
C1 C 0.54478(8) 0.40527(19) 0.59672(4) 0.0144(3) Uani 1 1 d . .
C2 C 0.49506(8) 0.2743(2) 0.59182(5) 0.0175(3) Uani 1 1 d . .
H2A H 0.4492(11) 0.299(3) 0.5796(6) 0.025(5) Uiso 1 1 d . .
C3 C 0.51152(8) 0.1268(2) 0.60346(5) 0.0191(3) Uani 1 1 d . .
C4 C 0.58318(9) 0.0903(2) 0.62481(6) 0.0231(3) Uani 1 1 d . .
H4A H 0.5968(13) -0.020(3) 0.6201(7) 0.036(7) Uiso 1 1 d . .
H4B H 0.5828(13) 0.089(3) 0.6540(7) 0.045(7) Uiso 1 1 d . .
C5 C 0.63642(8) 0.20771(19) 0.61735(5) 0.0165(3) Uani 1 1 d . .
H5A H 0.6512(12) 0.180(3) 0.5923(6) 0.030(6) Uiso 1 1 d . .
H5B H 0.6786(10) 0.203(2) 0.6375(6) 0.016(5) Uiso 1 1 d . .
C6 C 0.45976(10) -0.0056(2) 0.59881(6) 0.0264(4) Uani 1 1 d . .
H6A H 0.456736 -0.047170 0.624607 0.040 Uiso 1 1 calc R U
H6B H 0.474497 -0.089476 0.583004 0.040 Uiso 1 1 calc R U
H6C H 0.414413 0.033821 0.585782 0.040 Uiso 1 1 calc R U
C7 C 0.53437(8) 0.53321(19) 0.56772(4) 0.0150(3) Uani 1 1 d . .
C8 C 0.47041(9) 0.5739(2) 0.54441(5) 0.0191(3) Uani 1 1 d . .
H8A H 0.4307(12) 0.513(3) 0.5473(6) 0.024(5) Uiso 1 1 d . .
C9 C 0.46500(9) 0.6959(2) 0.51774(5) 0.0218(3) Uani 1 1 d . .
C10 C 0.52575(10) 0.7758(2) 0.51469(5) 0.0227(3) Uani 1 1 d . .
H10A H 0.5255(12) 0.860(3) 0.4970(6) 0.029(6) Uiso 1 1 d . .
C11 C 0.58706(9) 0.7328(2) 0.53864(5) 0.0196(3) Uani 1 1 d . .
H11A H 0.6290(10) 0.788(2) 0.5376(6) 0.018(5) Uiso 1 1 d . .
C12 C 0.39633(10) 0.7416(2) 0.49305(5) 0.0293(4) Uani 1 1 d . .
H12A H 0.400748 0.843124 0.480448 0.044 Uiso 1 1 calc R U
H12B H 0.361847 0.750196 0.509645 0.044 Uiso 1 1 calc R U
H12C H 0.381740 0.661162 0.472993 0.044 Uiso 1 1 calc R U
C13 C 0.77957(8) 0.44704(18) 0.60232(5) 0.0146(3) Uani 1 1 d . .
C14 C 0.78487(8) 0.51569(19) 0.64054(5) 0.0149(3) Uani 1 1 d . .
C15 C 0.77211(8) 0.68190(19) 0.63511(4) 0.0149(3) Uani 1 1 d . .
C16 C 0.76057(8) 0.71677(19) 0.59442(5) 0.0159(3) Uani 1 1 d . .
C17 C 0.76398(8) 0.56990(18) 0.57377(5) 0.0154(3) Uani 1 1 d . .
C18 C 0.79516(9) 0.27970(19) 0.59358(5) 0.0202(3) Uani 1 1 d . .
H18A H 0.788208 0.212136 0.615238 0.030 Uiso 1 1 calc R U
H18B H 0.843208 0.271495 0.590354 0.030 Uiso 1 1 calc R U
H18C H 0.764266 0.246051 0.569454 0.030 Uiso 1 1 calc R U
C19 C 0.80966(9) 0.4332(2) 0.67874(5) 0.0216(3) Uani 1 1 d . .
H19A H 0.792071 0.325094 0.676994 0.032 Uiso 1 1 calc R U
H19B H 0.792842 0.489214 0.699567 0.032 Uiso 1 1 calc R U
H19C H 0.860265 0.431490 0.684607 0.032 Uiso 1 1 calc R U
C20 C 0.77394(9) 0.8029(2) 0.66672(5) 0.0202(3) Uani 1 1 d . .
H20A H 0.756907 0.755989 0.688674 0.030 Uiso 1 1 calc R U
H20B H 0.744603 0.892276 0.656395 0.030 Uiso 1 1 calc R U
H20C H 0.821512 0.839238 0.675716 0.030 Uiso 1 1 calc R U
C21 C 0.75545(9) 0.8784(2) 0.57704(5) 0.0225(3) Uani 1 1 d . .
H21A H 0.737134 0.871491 0.548869 0.034 Uiso 1 1 calc R U
H21B H 0.801379 0.926789 0.581562 0.034 Uiso 1 1 calc R U
H21C H 0.724480 0.942790 0.589317 0.034 Uiso 1 1 calc R U
C22 C 0.75975(10) 0.5542(2) 0.53065(5) 0.0223(3) Uani 1 1 d . .
H22A H 0.721952 0.619819 0.516746 0.033 Uiso 1 1 calc R U
H22B H 0.751131 0.444036 0.522942 0.033 Uiso 1 1 calc R U
H22C H 0.803392 0.588621 0.524035 0.033 Uiso 1 1 calc R U
C23 C 0.62129(8) 0.51742(19) 0.72018(4) 0.0158(3) Uani 1 1 d . .
C24 C 0.59555(8) 0.36197(19) 0.71295(4) 0.0152(3) Uani 1 1 d . .
C25 C 0.52380(8) 0.37101(19) 0.69556(4) 0.0148(3) Uani 1 1 d . .
C26 C 0.50464(8) 0.53421(19) 0.69213(5) 0.0159(3) Uani 1 1 d . .
C27 C 0.56537(8) 0.62554(18) 0.70751(4) 0.0162(3) Uani 1 1 d . .
C28 C 0.69109(9) 0.5614(2) 0.74318(5) 0.0231(3) Uani 1 1 d . .
H28A H 0.705989 0.660689 0.733200 0.035 Uiso 1 1 calc R U
H28B H 0.724331 0.478376 0.740588 0.035 Uiso 1 1 calc R U
H28C H 0.688566 0.573843 0.770781 0.035 Uiso 1 1 calc R U
C29 C 0.63664(9) 0.2153(2) 0.72470(5) 0.0229(3) Uani 1 1 d . .
H29A H 0.606628 0.123168 0.718613 0.034 Uiso 1 1 calc R U
H29B H 0.655691 0.218228 0.752836 0.034 Uiso 1 1 calc R U
H29C H 0.674460 0.208803 0.710330 0.034 Uiso 1 1 calc R U
C30 C 0.47345(9) 0.2368(2) 0.68824(5) 0.0214(3) Uani 1 1 d . .
H30A H 0.441476 0.253089 0.663258 0.032 Uiso 1 1 calc R U
H30B H 0.447378 0.231902 0.709369 0.032 Uiso 1 1 calc R U
H30C H 0.498612 0.137976 0.687311 0.032 Uiso 1 1 calc R U
C31 C 0.43284(9) 0.5959(2) 0.67954(5) 0.0246(4) Uani 1 1 d . .
H31A H 0.434618 0.704427 0.670283 0.037 Uiso 1 1 calc R U
H31B H 0.409184 0.593532 0.701716 0.037 Uiso 1 1 calc R U
H31C H 0.407631 0.530227 0.658360 0.037 Uiso 1 1 calc R U
C32 C 0.56895(11) 0.8005(2) 0.71428(5) 0.0259(4) Uani 1 1 d . .
H32A H 0.531745 0.852135 0.695829 0.039 Uiso 1 1 calc R U
H32B H 0.613657 0.840157 0.710340 0.039 Uiso 1 1 calc R U
H32C H 0.563763 0.823142 0.741091 0.039 Uiso 1 1 calc R U
H1 H 0.6356(12) 0.641(3) 0.6418(7) 0.037(6) Uiso 1 1 d . .
H2 H 0.5450(13) 0.651(3) 0.6317(7) 0.047(7) Uiso 1 1 d . .

loop_
_atom_site_aniso_label
_atom_site_aniso_U_11
_atom_site_aniso_U_22
_atom_site_aniso_U_33
_atom_site_aniso_U_23
_atom_site_aniso_U_13
_atom_site_aniso_U_12
Ru1 0.01129(6) 0.01114(6) 0.01178(6) 0.00047(4) 0.00339(4) -0.00058(4)
Ru2 0.01094(6) 0.01270(6) 0.01171(6) 0.00017(4) 0.00316(4) -0.00042(4)
N1 0.0122(6) 0.0121(6) 0.0130(6) -0.0008(4) 0.0026(4) -0.0011(4)
N2 0.0167(6) 0.0159(6) 0.0140(6) 0.0011(5) 0.0031(5) 0.0027(5)
C1 0.0133(7) 0.0162(7) 0.0132(7) -0.0008(5) 0.0015(5) -0.0005(5)
C2 0.0136(7) 0.0224(8) 0.0162(7) -0.0024(6) 0.0021(5) -0.0027(6)
C3 0.0180(7) 0.0211(8) 0.0189(7) -0.0045(6) 0.0055(6) -0.0062(6)
C4 0.0201(8) 0.0160(8) 0.0322(9) 0.0004(6) 0.0026(7) -0.0031(6)
C5 0.0163(7) 0.0140(7) 0.0188(7) 0.0002(5) 0.0029(6) -0.0003(6)
C6 0.0222(8) 0.0247(9) 0.0321(10) -0.0039(7) 0.0052(7) -0.0112(7)
C7 0.0159(7) 0.0164(7) 0.0125(7) -0.0025(5) 0.0025(5) 0.0020(5)
C8 0.0172(7) 0.0212(8) 0.0173(7) -0.0042(6) -0.0005(6) 0.0027(6)
C9 0.0246(8) 0.0227(9) 0.0157(7) -0.0043(6) -0.0019(6) 0.0091(7)
C10 0.0309(9) 0.0210(9) 0.0154(8) 0.0027(6) 0.0024(6) 0.0075(7)
C11 0.0253(8) 0.0182(8) 0.0161(7) 0.0025(6) 0.0057(6) 0.0033(6)
C12 0.0289(9) 0.0317(10) 0.0225(9) -0.0015(7) -0.0061(7) 0.0126(8)
C13 0.0124(6) 0.0132(7) 0.0195(7) 0.0000(5) 0.0064(5) 0.0001(5)
C14 0.0106(6) 0.0163(7) 0.0179(7) 0.0003(5) 0.0029(5) -0.0012(5)
C15 0.0116(6) 0.0156(7) 0.0182(7) -0.0018(5) 0.0047(5) -0.0030(5)
C16 0.0161(7) 0.0139(7) 0.0191(7) 0.0006(5) 0.0071(6) -0.0026(5)
C17 0.0149(7) 0.0150(7) 0.0182(7) -0.0004(5) 0.0080(5) -0.0013(5)
C18 0.0198(8) 0.0141(8) 0.0285(9) -0.0005(6) 0.0092(6) 0.0005(6)
C19 0.0193(8) 0.0254(9) 0.0195(8) 0.0037(6) 0.0024(6) 0.0045(6)
C20 0.0199(8) 0.0201(8) 0.0212(8) -0.0057(6) 0.0054(6) -0.0030(6)
C21 0.0283(9) 0.0152(8) 0.0263(9) 0.0027(6) 0.0109(7) -0.0017(6)
C22 0.0272(9) 0.0224(8) 0.0200(8) -0.0002(6) 0.0111(6) -0.0010(7)
C23 0.0165(7) 0.0194(8) 0.0124(7) -0.0007(5) 0.0047(5) -0.0020(6)
C24 0.0175(7) 0.0162(7) 0.0126(7) 0.0014(5) 0.0043(5) 0.0015(6)
C25 0.0145(7) 0.0166(7) 0.0145(7) 0.0015(5) 0.0055(5) -0.0011(5)
C26 0.0161(7) 0.0169(8) 0.0166(7) 0.0010(5) 0.0081(5) 0.0016(6)
C27 0.0210(7) 0.0137(7) 0.0154(7) -0.0016(5) 0.0072(6) -0.0005(6)
C28 0.0195(8) 0.0321(10) 0.0168(8) -0.0026(6) 0.0018(6) -0.0074(7)
C29 0.0248(8) 0.0213(9) 0.0217(8) 0.0036(6) 0.0023(6) 0.0056(7)
C30 0.0197(8) 0.0199(8) 0.0260(9) -0.0005(6) 0.0078(6) -0.0056(6)
C31 0.0178(8) 0.0263(9) 0.0312(9) 0.0035(7) 0.0087(7) 0.0060(7)
C32 0.0378(10) 0.0156(8) 0.0265(9) -0.0038(6) 0.0116(7) -0.0015(7)

loop_
_atom_type_symbol
_atom_type_description
_atom_type_scat_dispersion_real
_atom_type_scat_dispersion_imag
_atom_type_scat_source
C C 0.0033 0.0016 'International Tables Vol C Tables 4.2.6.8 and 6.1.1.4'
H H 0.0000 0.0000 'International Tables Vol C Tables 4.2.6.8 and 6.1.1.4'
N N 0.0061 0.0033 'International Tables Vol C Tables 4.2.6.8 and 6.1.1.4'
Ru Ru -1.2594 0.8363 'International Tables Vol C Tables 4.2.6.8 and 6.1.1.4'

loop_
_geom_angle_atom_site_label_1
_geom_angle_atom_site_label_2
_geom_angle_atom_site_label_3
_geom_angle
N1 Ru1 N2 78.14(5)
N1 Ru1 C15 144.62(5)
N2 Ru1 C15 133.96(6)
N1 Ru1 C13 106.74(5)
N2 Ru1 C13 133.46(5)
C15 Ru1 C13 64.61(6)
N1 Ru1 C17 131.14(5)
N2 Ru1 C17 103.34(6)
C15 Ru1 C17 64.57(6)
C13 Ru1 C17 38.51(6)
N1 Ru1 C14 112.44(5)
N2 Ru1 C14 167.41(6)
C15 Ru1 C14 38.73(6)
C13 Ru1 C14 38.66(6)
C17 Ru1 C14 64.75(6)
N1 Ru1 C16 169.84(5)
N2 Ru1 C16 103.91(6)
C15 Ru1 C16 38.12(6)
C13 Ru1 C16 64.49(6)
C17 Ru1 C16 38.75(6)
C14 Ru1 C16 64.46(6)
N1 Ru1 Ru2 46.29(4)
N2 Ru1 Ru2 81.61(4)
C15 Ru1 Ru2 114.27(4)
C13 Ru1 Ru2 135.64(4)
C17 Ru1 Ru2 174.14(4)
C14 Ru1 Ru2 110.52(4)
C16 Ru1 Ru2 143.58(4)
N1 Ru2 C26 148.17(6)
N1 Ru2 C27 165.78(6)
C26 Ru2 C27 38.80(6)
N1 Ru2 C1 38.70(5)
C26 Ru2 C1 118.63(6)
C27 Ru2 C1 154.90(6)
N1 Ru2 C25 116.03(5)
C26 Ru2 C25 37.62(6)
C27 Ru2 C25 62.92(6)
C1 Ru2 C25 106.40(6)
N1 Ru2 C23 128.42(5)
C26 Ru2 C23 62.96(6)
C27 Ru2 C23 37.62(6)
C1 Ru2 C23 159.00(6)
C25 Ru2 C23 60.99(6)
N1 Ru2 C24 108.56(5)
C26 Ru2 C24 61.71(6)
C27 Ru2 C24 61.58(6)
C1 Ru2 C24 124.27(6)
C25 Ru2 C24 35.99(5)
C23 Ru2 C24 35.74(6)
N1 Ru2 Ru1 45.21(3)
C26 Ru2 Ru1 165.70(4)
C27 Ru2 Ru1 130.35(4)
C1 Ru2 Ru1 69.05(4)
C25 Ru2 Ru1 155.51(4)
C23 Ru2 Ru1 114.73(4)
C24 Ru2 Ru1 125.67(4)
C1 N1 C5 118.06(12)
C1 N1 Ru1 114.13(10)
C5 N1 Ru1 123.76(10)
C1 N1 Ru2 73.82(8)
C5 N1 Ru2 124.53(10)
Ru1 N1 Ru2 88.51(5)
C11 N2 C7 117.91(14)
C11 N2 Ru1 126.64(11)
C7 N2 Ru1 115.19(10)
N1 C1 C2 118.55(14)
N1 C1 C7 113.80(13)
C2 C1 C7 118.62(13)
N1 C1 Ru2 67.48(7)
C2 C1 Ru2 119.04(10)
C7 C1 Ru2 108.77(10)
C3 C2 C1 123.82(15)
C2 C3 C4 119.67(15)
C2 C3 C6 123.21(16)
C4 C3 C6 116.97(16)
C3 C4 C5 113.57(15)
N1 C5 C4 117.38(14)
N2 C7 C8 120.69(15)
N2 C7 C1 114.71(13)
C8 C7 C1 124.60(15)
C9 C8 C7 121.02(16)
C8 C9 C10 117.43(15)
C8 C9 C12 121.26(17)
C10 C9 C12 121.32(17)
C11 C10 C9 119.28(16)
N2 C11 C10 123.64(17)
C17 C13 C14 108.35(13)
C17 C13 C18 125.04(14)
C14 C13 C18 126.31(14)
C17 C13 Ru1 70.79(9)
C14 C13 Ru1 70.82(9)
C18 C13 Ru1 129.16(11)
C13 C14 C15 107.24(13)
C13 C14 C19 125.80(14)
C15 C14 C19 126.36(14)
C13 C14 Ru1 70.52(8)
C15 C14 Ru1 70.22(8)
C19 C14 Ru1 131.35(11)
C16 C15 C14 108.94(13)
C16 C15 C20 124.43(15)
C14 C15 C20 126.56(14)
C16 C15 Ru1 71.96(9)
C14 C15 Ru1 71.05(8)
C20 C15 Ru1 125.43(11)
C15 C16 C17 107.61(14)
C15 C16 C21 125.42(15)
C17 C16 C21 126.51(14)
C15 C16 Ru1 69.91(9)
C17 C16 Ru1 69.92(8)
C21 C16 Ru1 131.59(12)
C13 C17 C16 107.84(13)
C13 C17 C22 126.55(15)
C16 C17 C22 125.28(14)
C13 C17 Ru1 70.71(8)
C16 C17 Ru1 71.33(8)
C22 C17 Ru1 128.60(11)
C24 C23 C27 108.27(14)
C24 C23 C28 125.88(15)
C27 C23 C28 125.09(15)
C24 C23 Ru2 74.72(9)
C27 C23 Ru2 67.10(8)
C28 C23 Ru2 131.55(11)
C23 C24 C25 108.40(14)
C23 C24 C29 124.68(14)
C25 C24 C29 126.77(15)
C23 C24 Ru2 69.54(9)
C25 C24 Ru2 69.37(8)
C29 C24 Ru2 130.34(11)
C24 C25 C26 108.07(14)
C24 C25 C30 126.83(14)
C26 C25 C30 124.35(14)
C24 C25 Ru2 74.63(9)
C26 C25 Ru2 67.08(8)
C30 C25 Ru2 131.40(11)
C25 C26 C27 107.63(13)
C25 C26 C31 125.62(15)
C27 C26 C31 126.35(15)
C25 C26 Ru2 75.30(9)
C27 C26 Ru2 70.68(9)
C31 C26 Ru2 125.35(11)
C23 C27 C26 107.64(14)
C23 C27 C32 125.01(15)
C26 C27 C32 126.91(15)
C23 C27 Ru2 75.28(9)
C26 C27 Ru2 70.52(8)
C32 C27 Ru2 125.77(11)

loop_
_geom_bond_atom_site_label_1
_geom_bond_atom_site_label_2
_geom_bond_distance
Ru1 N1 2.0552(13)
Ru1 N2 2.1048(13)
Ru1 C15 2.1667(15)
Ru1 C13 2.1738(15)
Ru1 C17 2.1748(15)
Ru1 C14 2.1778(15)
Ru1 C16 2.1936(15)
Ru1 Ru2 2.89518(17)
Ru2 N1 2.0934(13)
Ru2 C26 2.1674(15)
Ru2 C27 2.1694(15)
Ru2 C1 2.1764(15)
Ru2 C25 2.2762(15)
Ru2 C23 2.2778(15)
Ru2 C24 2.3452(15)
N1 C1 1.4168(19)
N1 C5 1.463(2)
N2 C11 1.351(2)
N2 C7 1.363(2)
C1 C2 1.472(2)
C1 C7 1.472(2)
C2 C3 1.338(2)
C3 C4 1.496(2)
C3 C6 1.507(2)
C4 C5 1.509(2)
C7 C8 1.404(2)
C8 C9 1.384(2)
C9 C10 1.401(3)
C9 C12 1.507(2)
C10 C11 1.378(2)
C13 C17 1.434(2)
C13 C14 1.441(2)
C13 C18 1.499(2)
C14 C15 1.441(2)
C14 C19 1.500(2)
C15 C16 1.424(2)
C15 C20 1.503(2)
C16 C17 1.449(2)
C16 C21 1.497(2)
C17 C22 1.496(2)
C23 C24 1.420(2)
C23 C27 1.438(2)
C23 C28 1.499(2)
C24 C25 1.429(2)
C24 C29 1.499(2)
C25 C26 1.436(2)
C25 C30 1.501(2)
C26 C27 1.441(2)
C26 C31 1.494(2)
C27 C32 1.505(2)

loop_
_geom_torsion_atom_site_label_1
_geom_torsion_atom_site_label_2
_geom_torsion_atom_site_label_3
_geom_torsion_atom_site_label_4
_geom_torsion
C5 N1 C1 C2 9.1(2)
Ru1 N1 C1 C2 167.31(11)
Ru2 N1 C1 C2 -111.88(13)
C5 N1 C1 C7 -137.65(14)
Ru1 N1 C1 C7 20.60(16)
Ru2 N1 C1 C7 101.41(12)
C5 N1 C1 Ru2 120.94(12)
Ru1 N1 C1 Ru2 -80.81(7)
N1 C1 C2 C3 4.2(2)
C7 C1 C2 C3 149.26(16)
Ru2 C1 C2 C3 -74.50(19)
C1 C2 C3 C4 3.6(2)
C1 C2 C3 C6 179.01(15)
C2 C3 C4 C5 -22.8(2)
C6 C3 C4 C5 161.48(15)
C1 N1 C5 C4 -29.2(2)
Ru1 N1 C5 C4 174.79(11)
Ru2 N1 C5 C4 59.84(18)
C3 C4 C5 N1 35.5(2)
C11 N2 C7 C8 -1.2(2)
Ru1 N2 C7 C8 173.32(12)
C11 N2 C7 C1 179.45(14)
Ru1 N2 C7 C1 -6.04(17)
N1 C1 C7 N2 -9.35(19)
C2 C1 C7 N2 -156.03(14)
Ru2 C1 C7 N2 63.66(15)
N1 C1 C7 C8 171.32(14)
C2 C1 C7 C8 24.6(2)
Ru2 C1 C7 C8 -115.68(15)
N2 C7 C8 C9 0.8(2)
C1 C7 C8 C9 -179.94(15)
C7 C8 C9 C10 0.6(2)
C7 C8 C9 C12 -179.12(15)
C8 C9 C10 C11 -1.6(2)
C12 C9 C10 C11 178.20(16)
C7 N2 C11 C10 0.2(2)
Ru1 N2 C11 C10 -173.58(13)
C9 C10 C11 N2 1.2(3)
C17 C13 C14 C15 0.22(17)
C18 C13 C14 C15 174.03(14)
Ru1 C13 C14 C15 -60.94(10)
C17 C13 C14 C19 -171.34(15)
C18 C13 C14 C19 2.5(3)
Ru1 C13 C14 C19 127.51(16)
C17 C13 C14 Ru1 61.15(10)
C18 C13 C14 Ru1 -125.03(16)
C13 C14 C15 C16 -1.23(17)
C19 C14 C15 C16 170.26(15)
Ru1 C14 C15 C16 -62.36(11)
C13 C14 C15 C20 -178.31(14)
C19 C14 C15 C20 -6.8(3)
Ru1 C14 C15 C20 120.56(15)
C13 C14 C15 Ru1 61.13(10)
C19 C14 C15 Ru1 -127.38(16)
C14 C15 C16 C17 1.75(17)
C20 C15 C16 C17 178.91(14)
Ru1 C15 C16 C17 -60.03(11)
C14 C15 C16 C21 -170.82(15)
C20 C15 C16 C21 6.3(2)
Ru1 C15 C16 C21 127.39(16)
C14 C15 C16 Ru1 61.79(10)
C20 C15 C16 Ru1 -121.06(15)
C14 C13 C17 C16 0.85(17)
C18 C13 C17 C16 -173.06(14)
Ru1 C13 C17 C16 62.03(10)
C14 C13 C17 C22 174.53(15)
C18 C13 C17 C22 0.6(3)
Ru1 C13 C17 C22 -124.29(16)
C14 C13 C17 Ru1 -61.18(10)
C18 C13 C17 Ru1 124.91(15)
C15 C16 C17 C13 -1.61(17)
C21 C16 C17 C13 170.87(15)
Ru1 C16 C17 C13 -61.63(10)
C15 C16 C17 C22 -175.39(15)
C21 C16 C17 C22 -2.9(3)
Ru1 C16 C17 C22 124.59(16)
C15 C16 C17 Ru1 60.03(10)
C21 C16 C17 Ru1 -127.50(16)
C27 C23 C24 C25 0.36(17)
C28 C23 C24 C25 170.75(15)
Ru2 C23 C24 C25 -58.64(10)
C27 C23 C24 C29 -175.41(15)
C28 C23 C24 C29 -5.0(3)
Ru2 C23 C24 C29 125.59(15)
C27 C23 C24 Ru2 59.00(10)
C28 C23 C24 Ru2 -130.61(16)
C23 C24 C25 C26 -0.29(17)
C29 C24 C25 C26 175.37(15)
Ru2 C24 C25 C26 -59.04(10)
C23 C24 C25 C30 -170.63(15)
C29 C24 C25 C30 5.0(3)
Ru2 C24 C25 C30 130.62(16)
C23 C24 C25 Ru2 58.75(11)
C29 C24 C25 Ru2 -125.60(16)
C24 C25 C26 C27 0.11(17)
C30 C25 C26 C27 170.75(14)
Ru2 C25 C26 C27 -63.75(10)
C24 C25 C26 C31 -172.92(15)
C30 C25 C26 C31 -2.3(2)
Ru2 C25 C26 C31 123.22(16)
C24 C25 C26 Ru2 63.86(11)
C30 C25 C26 Ru2 -125.50(15)
C24 C23 C27 C26 -0.29(17)
C28 C23 C27 C26 -170.77(15)
Ru2 C23 C27 C26 63.56(10)
C24 C23 C27 C32 172.52(15)
C28 C23 C27 C32 2.0(3)
Ru2 C23 C27 C32 -123.63(16)
C24 C23 C27 Ru2 -63.85(11)
C28 C23 C27 Ru2 125.67(15)
C25 C26 C27 C23 0.11(17)
C31 C26 C27 C23 173.07(15)
Ru2 C26 C27 C23 -66.72(11)
C25 C26 C27 C32 -172.53(15)
C31 C26 C27 C32 0.4(3)
Ru2 C26 C27 C32 120.65(16)
C25 C26 C27 Ru2 66.83(11)
C31 C26 C27 Ru2 -120.21(16)
